data_2007168
loop_
_publ_author_name
'Fu, Tai Y.'
'Scheffer, John R.'
'Trotter, James'

_publ_section_title
;
 3-(4-Cyanophenyl)-2,2-dimethyl-1-phenylpropane-1-thione
;
_journal_issue 4
_journal_name_full 'Acta Crystallographica Section C'
_journal_page_first 496
_journal_page_last 497
_journal_paper_doi 10.1107/S0108270197015904
_journal_volume 54
_journal_year 1998
_chemical_formula_moiety 'C18 H17 N S'
_chemical_formula_sum 'C18 H17 N S'
_chemical_formula_weight 279.40
_space_group_IT_number 61
_symmetry_cell_setting orthorhombic
_symmetry_space_group_name_Hall '-P 2ac 2ab'
_symmetry_space_group_name_H-M 'P b c a'
_cell_angle_alpha 90
_cell_angle_beta 90
_cell_angle_gamma 90
_cell_formula_units_Z 8
_cell_length_a 23.106(13)
_cell_length_b 16.445(12)
_cell_length_c 7.985(7)
_cell_measurement_reflns_used 24
_cell_measurement_temperature 294
_cell_measurement_theta_max 13.0
_cell_measurement_theta_min 5.8
_cell_volume 3034(4)
_computing_cell_refinement 'MSC/AFC Diffractometer Control Software'
_computing_data_collection
;
MSC/AFC Diffractometer Control Software
(Molecular Structure Corporation, 1989)
;
_computing_data_reduction 'TEXSAN (Molecular Structure Corporation, 1995)'
_computing_publication_material TEXSAN
_computing_structure_refinement TEXSAN
_computing_structure_solution 'SIR92 (Altomare et al., 1993)'
_diffrn_ambient_temperature 294
_diffrn_measurement_device 'Rigaku AFC6S'
_diffrn_measurement_method \w-2\q
_diffrn_radiation_monochromator graphite
_diffrn_radiation_source 'X-ray tube'
_diffrn_radiation_type 'Mo K\a'
_diffrn_radiation_wavelength 0.7107
_diffrn_reflns_av_R_equivalents 0.00
_diffrn_reflns_av_sigmaI/netI 0.16
_diffrn_reflns_limit_h_max 32
_diffrn_reflns_limit_h_min 0
_diffrn_reflns_limit_k_max 23
_diffrn_reflns_limit_k_min 0
_diffrn_reflns_limit_l_max 0
_diffrn_reflns_limit_l_min -11
_diffrn_reflns_number 4429
_diffrn_reflns_reduction_process 'Lp corrections applied'
_diffrn_reflns_theta_max 30.05
_diffrn_reflns_theta_min 1.76
_diffrn_standards_decay_% 3.1
_diffrn_standards_interval_count 200
_diffrn_standards_number 3
_exptl_absorpt_coefficient_mu 0.193
_exptl_absorpt_correction_T_max 0.962
_exptl_absorpt_correction_T_min 0.787
_exptl_absorpt_correction_type '\y scans (North, Phillips & Mathews, 1968)'
_exptl_crystal_colour purple
_exptl_crystal_density_diffrn 1.223
_exptl_crystal_density_method 'not measured'
_exptl_crystal_description prism
_exptl_crystal_F_000 1184
_exptl_crystal_size_max 0.50
_exptl_crystal_size_mid 0.25
_exptl_crystal_size_min 0.20
_refine_diff_density_max 0.38
_refine_diff_density_min -0.37
_refine_ls_extinction_method none
_refine_ls_goodness_of_fit_ref 1.225
_refine_ls_hydrogen_treatment noref
_refine_ls_matrix_type full
_refine_ls_number_constraints 0
_refine_ls_number_parameters 181
_refine_ls_number_reflns 4429
_refine_ls_number_restraints 0
_refine_ls_R_factor_gt 0.063
_refine_ls_shift/esd_max 0.0002
_refine_ls_shift/esd_mean 0.0001
_refine_ls_structure_factor_coef Fsqd
_refine_ls_weighting_details 'w = 1/[\s^2^(F~o~^2^) + 0.00123(F~o~^2^)^2^]'
_refine_ls_weighting_scheme calc
_refine_ls_wR_factor_ref 0.206
_reflns_number_gt 1485
_reflns_number_total 4429
_reflns_threshold_expression I>3\s(I)
_cod_data_source_file fg1388.cif
_cod_data_source_block I
_cod_depositor_comments
;
The following automatic conversions were performed:

'_refine_ls_weighting_scheme' value 'w = 1/[\s^2^(F~o~^2^) +
0.00123(F~o~^2^)^2^]' was changed to 'calc'. New tag
'_refine_ls_weighting_details' was created. The value of the new tag
was set to 'w = 1/[\s^2^(F~o~^2^) + 0.00123(F~o~^2^)^2^]'.

Automatic conversion script
Id: cif_fix_values 3143 2015-03-26 13:38:13Z robertas 
;
_cod_original_cell_volume 3034(7)
_cod_database_code 2007168

loop_
_symmetry_equiv_pos_as_xyz
'  +x,  +y,  +z'
'1/2+x,1/2-y,  -z'
'  -x,1/2+y,1/2-z'
'1/2-x,  -y,1/2+z'
'  -x,  -y,  -z'
'1/2-x,1/2+y,  +z'
'  +x,1/2-y,1/2+z'
'1/2+x,  +y,1/2-z'

loop_
_atom_site_aniso_label
_atom_site_aniso_U_11
_atom_site_aniso_U_22
_atom_site_aniso_U_33
_atom_site_aniso_U_12
_atom_site_aniso_U_13
_atom_site_aniso_U_23
S(1) .0754(7) .0557(6) .0536(5) -.0051(5) -.0157(5) .0152(5)
N(1) .088(2) .074(2) .074(2) -.005(2) -.033(2) .019(2)
C(1) .049(2) .049(2) .0290(10) .002(2) .0060(10) -.0030(10)
C(2) .046(2) .044(2) .030(2) .0030(10) -.0010(10) .0020(10)
C(3) .054(2) .052(2) .038(2) -.007(2) -.006(2) .005(2)
C(4) .067(2) .071(2) .032(2) -.011(2) -.002(2) .007(2)
C(5) .067(2) .053(2) .054(2) .006(2) -.010(2) -.002(2)
C(6) .047(2) .046(2) .0300(10) .0060(10) -.0020(10) .0030(10)
C(7) .054(2) .072(3) .034(2) -.002(2) .004(2) -.012(2)
C(8) .079(3) .068(2) .041(2) -.001(2) -.009(2) -.011(2)
C(9) .054(2) .065(3) .058(2) -.001(2) -.011(2) .002(2)
C(10) .045(2) .072(2) .058(2) .002(2) .002(2) .013(2)
C(11) .058(2) .070(2) .036(2) .014(2) .004(2) .002(2)
C(12) .050(2) .045(2) .035(2) -.009(2) -.006(2) .0010(10)
C(13) .053(2) .055(2) .043(2) .012(2) -.005(2) -.010(2)
C(14) .061(2) .063(2) .032(2) .000(2) -.007(2) -.005(2)
C(15) .049(2) .048(2) .045(2) -.007(2) -.012(2) .006(2)
C(16) .055(2) .060(2) .058(2) .015(2) -.013(2) -.011(2)
C(17) .055(2) .069(3) .043(2) .005(2) -.003(2) -.014(2)
C(18) .067(2) .051(2) .059(2) -.007(2) -.021(2) .008(2)

loop_
_atom_site_label
_atom_site_fract_x
_atom_site_fract_y
_atom_site_fract_z
_atom_site_U_iso_or_equiv
_atom_site_thermal_displace_type
_atom_site_calc_flag
_atom_site_calc_attached_atom
_atom_site_refinement_flags
_atom_site_occupancy
S(1) .34028(4) .53329(6) .12610(10) .0616(3) Uani d ? . 1.000
N(1) .55650(10) .3395(2) 1.1080(5) .0790(10) Uani d ? . 1.000
C(1) .32610(10) .4433(2) .1976(4) .0421(9) Uani d ? . 1.000
C(2) .35970(10) .4019(2) .3401(4) .0399(8) Uani d ? . 1.000
C(3) .41020(10) .4568(2) .3988(4) .0480(10) Uani d ? . 1.000
C(4) .3184(2) .3863(2) .4876(4) .0570(10) Uani d ? . 1.000
C(5) .38320(10) .3206(2) .2752(5) .0580(10) Uani d ? . 1.000
C(6) .27750(10) .3975(2) .1178(4) .0410(8) Uani d ? . 1.000
C(7) .28620(10) .3608(2) -.0388(4) .0530(10) Uani d ? . 1.000
C(8) .2420(2) .3193(2) -.1148(4) .0630(10) Uani d ? . 1.000
C(9) .1877(2) .3120(2) -.0418(5) .0590(10) Uani d ? . 1.000
C(10) .17770(10) .3488(2) .1100(5) .0580(10) Uani d ? . 1.000
C(11) .2222(2) .3909(2) .1894(4) .0550(10) Uani d ? . 1.000
C(12) .44250(10) .4276(2) .5523(4) .0434(9) Uani d ? . 1.000
C(13) .42740(10) .4574(2) .7098(4) .0500(10) Uani d ? . 1.000
C(14) .45680(10) .4333(2) .8515(4) .0520(10) Uani d ? . 1.000
C(15) .50190(10) .3802(2) .8392(4) .0470(10) Uani d ? . 1.000
C(16) .5184(2) .3507(2) .6831(5) .0580(10) Uani d ? . 1.000
C(17) .48900(10) .3752(2) .5420(4) .0550(10) Uani d ? . 1.000
C(18) .5324(2) .3565(2) .9882(5) .0590(10) Uani d ? . 1.000
H(1) .4372 .4609 .3094 .058 Uiso c ? . 1.000
H(2) .3949 .5091 .4228 .058 Uiso c ? . 1.000
H(3) .3029 .4366 .5255 .068 Uiso c ? . 1.000
H(4) .2877 .3519 .4521 .068 Uiso c ? . 1.000
H(5) .3390 .3609 .5763 .068 Uiso c ? . 1.000
H(6) .3519 .2873 .2399 .070 Uiso c ? . 1.000
H(7) .4085 .3302 .1834 .070 Uiso c ? . 1.000
H(8) .4039 .2939 .3622 .070 Uiso c ? . 1.000
H(9) .3229 .3646 -.0922 .064 Uiso c ? . 1.000
H(10) .2487 .2947 -.2207 .075 Uiso c ? . 1.000
H(11) .1579 .2820 -.0959 .071 Uiso c ? . 1.000
H(12) .1405 .3456 .1606 .070 Uiso c ? . 1.000
H(13) .2150 .4158 .2947 .066 Uiso c ? . 1.000
H(14) .3963 .4950 .7196 .060 Uiso c ? . 1.000
H(15) .4456 .4538 .9580 .062 Uiso c ? . 1.000
H(16) .5499 .3138 .6739 .069 Uiso c ? . 1.000
H(17) .5010 .3557 .4355 .066 Uiso c ? . 1.000

loop_
_atom_type_symbol
_atom_type_scat_dispersion_real
_atom_type_scat_dispersion_imag
_atom_type_scat_source
C 0.003 0.002
;International Tables for Crystallography
(1992, Vol. C, Tables 4.2.6.8 and 6.1.1.1)
;
H 0.000 0.000
;International Tables for Crystallography
(1992, Vol. C, Table 6.1.1.2)
;
N 0.006 0.003
;International Tables for Crystallography
(1992, Vol. C, Tables 4.2.6.8 and 6.1.1.1)
;
S 0.125 0.123
;International Tables for Crystallography
(1992, Vol. C, Tables 4.2.6.8 and 6.1.1.1)
;

loop_
_geom_angle_atom_site_label_1
_geom_angle_atom_site_label_2
_geom_angle_atom_site_label_3
_geom_angle
_geom_angle_publ_flag
S1 C1 C2 124.4(2) yes
S1 C1 C6 117.5(2) yes
C2 C1 C6 118.1(3) yes
C1 C2 C3 110.2(3) no
C1 C2 C4 109.1(2) no
C1 C2 C5 108.4(2) no
C3 C2 C4 109.4(2) no
C3 C2 C5 110.1(3) no
C4 C2 C5 109.5(3) no
C2 C3 C12 115.5(3) no
C2 C3 H1 107.9 no
C2 C3 H2 107.9 no
C12 C3 H1 108.1 no
C12 C3 H2 107.9 no
H1 C3 H2 109.5 no
C2 C4 H3 109.4 no
C2 C4 H4 109.5 no
C2 C4 H5 109.5 no
H3 C4 H4 109.5 no
H3 C4 H5 109.3 no
H4 C4 H5 109.6 no
C2 C5 H6 109.5 no
C2 C5 H7 109.4 no
C2 C5 H8 109.4 no
H6 C5 H7 109.6 no
H6 C5 H8 109.6 no
H7 C5 H8 109.3 no
C1 C6 C7 119.3(3) no
C1 C6 C11 123.3(3) no
C7 C6 C11 117.4(3) no
C6 C7 C8 120.1(3) no
C6 C7 H9 119.9 no
C8 C7 H9 120.0 no
C7 C8 C9 122.1(3) no
C7 C8 H10 119.1 no
C9 C8 H10 118.8 no
C8 C9 C10 118.9(3) no
C8 C9 H11 120.6 no
C10 C9 H11 120.5 no
C9 C10 C11 119.8(3) no
C9 C10 H12 120.2 no
C11 C10 H12 120.1 no
C6 C11 C10 121.7(3) no
C6 C11 H13 119.3 no
C10 C11 H13 119.0 no
C3 C12 C13 119.7(3) no
C3 C12 C17 122.2(3) no
C13 C12 C17 117.9(3) no
C12 C13 C14 121.0(3) no
C12 C13 H14 119.5 no
C14 C13 H14 119.5 no
C13 C14 C15 120.1(3) no
C13 C14 H15 120.2 no
C15 C14 H15 119.7 no
C14 C15 C16 119.8(3) no
C14 C15 C18 119.3(3) no
C16 C15 C18 120.9(3) no
C15 C16 C17 119.8(3) no
C15 C16 H16 120.1 no
C17 C16 H16 120.1 no
C12 C17 C16 121.2(3) no
C12 C17 H17 119.4 no
C16 C17 H17 119.4 no
N1 C18 C15 178.3(4) yes

loop_
_geom_bond_atom_site_label_1
_geom_bond_atom_site_label_2
_geom_bond_site_symmetry_1
_geom_bond_site_symmetry_2
_geom_bond_distance
_geom_bond_publ_flag
S1 C1 . . 1.619(3) yes
N1 C18 . . 1.140(4) yes
C1 C2 . . 1.537(4) no
C1 C6 . . 1.496(4) no
C2 C3 . . 1.549(4) no
C2 C4 . . 1.538(4) no
C2 C5 . . 1.533(5) no
C3 C12 . . 1.513(4) no
C3 H1 . . .95 no
C3 H2 . . .95 no
C4 H3 . . .95 no
C4 H4 . . .95 no
C4 H5 . . .95 no
C5 H6 . . .95 no
C5 H7 . . .95 no
C5 H8 . . .95 no
C6 C7 . . 1.403(4) no
C6 C11 . . 1.404(4) no
C7 C8 . . 1.370(5) no
C7 H9 . . .95 no
C8 C9 . . 1.390(5) no
C8 H10 . . .95 no
C9 C10 . . 1.375(5) no
C9 H11 . . .95 no
C10 C11 . . 1.393(5) no
C10 H12 . . .95 no
C11 H13 . . .95 no
C12 C13 . . 1.394(4) no
C12 C17 . . 1.380(4) no
C13 C14 . . 1.378(4) no
C13 H14 . . .95 no
C14 C15 . . 1.365(5) no
C14 H15 . . .95 no
C15 C16 . . 1.390(5) no
C15 C18 . . 1.437(5) yes
C16 C17 . . 1.376(5) no
C16 H16 . . .95 no
C17 H17 . . .95 no

loop_
_geom_contact_atom_site_label_1
_geom_contact_atom_site_label_2
_geom_contact_distance
_geom_contact_site_symmetry_2
_geom_contact_publ_flag
S1 C18 3.573(4) 5_666 no
N1 C16 3.305(5) 7 no
N1 C10 3.597(5) 8_556 no

loop_
_geom_torsion_atom_site_label_1
_geom_torsion_atom_site_label_2
_geom_torsion_atom_site_label_3
_geom_torsion_atom_site_label_4
_geom_torsion
_geom_torsion_publ_flag
S1 C1 C2 C3 -2.5(4) no
S1 C1 C2 C4 117.7(3) no
S1 C1 C2 C5 -123.1(3) no
S1 C1 C6 C7 76.9(4) no
S1 C1 C6 C11 -101.2(3) no
N1 C18 C15 C14 -35.0(2) no
N1 C18 C15 C16 143.9(2) no
C1 C2 C3 C12 173.1(3) no
C1 C6 C7 C8 -179.3(3) no
C1 C6 C11 C10 179.0(3) no
C2 C1 C6 C7 -102.4(3) no
C2 C1 C6 C11 79.4(4) no
C2 C3 C12 C13 -95.6(4) no
C2 C3 C12 C17 88.1(4) no
C3 C2 C1 C6 176.8(3) no
C3 C12 C13 C14 -178.5(3) no
C3 C12 C17 C16 178.7(3) no
C4 C2 C1 C6 -63.0(3) no
C4 C2 C3 C12 53.1(4) no
C5 C2 C1 C6 56.2(3) no
C5 C2 C3 C12 -67.4(3) no
C6 C7 C8 C9 0.1(6) no
C6 C11 C10 C9 0.5(6) no
C7 C6 C11 C10 0.8(5) no
C7 C8 C9 C10 1.2(6) no
C8 C7 C6 C11 -1.0(5) no
C8 C9 C10 C11 -1.5(6) no
C12 C13 C14 C15 0.7(6) no
C12 C17 C16 C15 -1.2(6) no
C13 C12 C17 C16 2.3(5) no
C13 C14 C15 C16 0.4(5) no
C13 C14 C15 C18 179.3(3) no
C14 C13 C12 C17 -2.1(5) no
C14 C15 C16 C17 -0.2(6) no
C17 C16 C15 C18 -179.1(4) no

loop_
_cod_related_entry_id
_cod_related_entry_database
_cod_related_entry_code
1 ChemSpider 21137146
